data_2212126
loop_
_publ_author_name
Vasu
'K. A. Nirmala'
'Deepak Chopra'
'S. Mohan'
'J. Saravanan'

_publ_section_title
4,5-Dimethyl-<i>N</i>-(2-methylphenyl)-2-{[(1<i>E</i>)-(3,4,5-trimethoxyphenyl)methylene]amino}thiophene-3-carboxamide
_journal_coeditor_code CV2177
_journal_issue 2
_journal_name_full 'Acta Crystallographica Section E'
_journal_page_first o958
_journal_page_last o960
_journal_paper_doi 10.1107/S1600536807002632
_journal_volume 63
_journal_year 2007
_chemical_formula_iupac 'C24 H26 N2 O4 S'
_chemical_formula_moiety 'C24 H26 N2 O4 S'
_chemical_formula_sum 'C24 H26 N2 O4 S'
_chemical_formula_weight 438.54
_chemical_name_systematic
;
4,5-Dimethyl-N-(2-methylphenyl)-2-{[(1E)-(3,4,5-
trimethoxyphenyl)methylene]amino}thiophene-3-carboxamide
;
_space_group_IT_number 14
_symmetry_cell_setting monoclinic
_symmetry_space_group_name_Hall '-P 2yn'
_symmetry_space_group_name_H-M 'P 1 21/n 1'
_atom_sites_solution_hydrogens geom
_atom_sites_solution_primary direct
_atom_sites_solution_secondary difmap
_cell_angle_alpha 90
_cell_angle_beta 90.123(3)
_cell_angle_gamma 90
_cell_formula_units_Z 4
_cell_length_a 7.1802(15)
_cell_length_b 16.064(3)
_cell_length_c 19.354(4)
_cell_measurement_reflns_used 789
_cell_measurement_temperature 290(2)
_cell_measurement_theta_max 25.8
_cell_measurement_theta_min 1.4
_cell_volume 2232.3(8)
_computing_cell_refinement 'SAINT (Bruker, 2000\\bbr004)'
_computing_data_collection 'SMART (Bruker, 2000\\bbr004)'
_computing_data_reduction SAINT
_computing_molecular_graphics
;ORTEP-3 for Windows (Farrugia, 1997\\bbr005) and CAMERON (Watkin <i>et
 al.</i>,
1993\\bbr012)
;
_computing_publication_material 'PLATON (Spek, 2003\\bbr011)'
_computing_structure_refinement 'SHELXL97 (Sheldrick, 1997\\bbr010)'
_computing_structure_solution 'SIR92 (Altomare <i>et al.</i>,  1993\\bbr002)'
_diffrn_ambient_temperature 290(2)
_diffrn_measured_fraction_theta_full 0.998
_diffrn_measured_fraction_theta_max 0.923
_diffrn_measurement_device_type 'Bruker SMART CCD area-detector'
_diffrn_measurement_method '\f and \w'
_diffrn_radiation_monochromator graphite
_diffrn_radiation_source 'fine-focus sealed tube'
_diffrn_radiation_type MoKa
_diffrn_radiation_wavelength 0.71073
_diffrn_reflns_av_R_equivalents 0.0433
_diffrn_reflns_av_sigmaI/netI 0.0372
_diffrn_reflns_limit_h_max 8
_diffrn_reflns_limit_h_min -9
_diffrn_reflns_limit_k_max 20
_diffrn_reflns_limit_k_min -20
_diffrn_reflns_limit_l_max 23
_diffrn_reflns_limit_l_min -24
_diffrn_reflns_number 17378
_diffrn_reflns_reduction_process
;
 ?
;
_diffrn_reflns_theta_full 25.00
_diffrn_reflns_theta_max 27.33
_diffrn_reflns_theta_min 1.65
_diffrn_standards_decay_% 0
_diffrn_standards_number 0
_exptl_absorpt_coefficient_mu 0.178
_exptl_absorpt_correction_T_max 0.9568
_exptl_absorpt_correction_T_min 0.9090
_exptl_absorpt_correction_type multi-scan
_exptl_absorpt_process_details '(SADABS; Sheldrick, 1997\\bbr010)'
_exptl_crystal_colour orange
_exptl_crystal_density_diffrn 1.305
_exptl_crystal_density_method 'not measured'
_exptl_crystal_description block
_exptl_crystal_F_000 928
_exptl_crystal_size_max 0.30
_exptl_crystal_size_mid 0.25
_exptl_crystal_size_min 0.25
_refine_diff_density_max 0.204
_refine_diff_density_min -0.212
_refine_ls_extinction_method none
_refine_ls_goodness_of_fit_ref 0.996
_refine_ls_hydrogen_treatment constr
_refine_ls_matrix_type full
_refine_ls_number_parameters 290
_refine_ls_number_reflns 4661
_refine_ls_number_restraints 0
_refine_ls_restrained_S_all 0.996
_refine_ls_R_factor_all 0.0638
_refine_ls_R_factor_gt 0.0453
_refine_ls_shift/su_max 0.000
_refine_ls_shift/su_mean 0.000
_refine_ls_structure_factor_coef Fsqd
_refine_ls_weighting_details 'calc w=1/[\s^2^(Fo^2^)+(0.0751P)^2^] where P=(Fo^2^+2Fc^2^)/3'
_refine_ls_weighting_scheme calc
_refine_ls_wR_factor_gt 0.1147
_refine_ls_wR_factor_ref 0.1231
_reflns_number_gt 3427
_reflns_number_total 4661
_reflns_threshold_expression I>2\s(I)
_cod_data_source_file cv2177.cif
_cod_data_source_block I
_cod_depositor_comments
;
The following automatic conversions were performed:
'_symmetry_cell_setting' value 'Monoclinic' changed to 'monoclinic'
according to '/home/saulius/struct/CIF-dictionaries/cif_core.dic'
dictionary named 'cif_core.dic' version 2.4.1 from 2010-06-29.

Automatic conversion script
Id: cif_fix_enum 1527 2010-12-29 10:47:43Z saulius 

The following automatic conversions were performed:

'_symmetry_cell_setting' value 'Monoclinic' changed to 'monoclinic'
according to /home/saulius/struct/CIF-dictionaries/cif_core.dic
dictionary named 'cif_core.dic' version 2.4.1 from 2010-06-29.

Automatic conversion script
Id: cif_fix_values 1715 2011-07-08 13:25:40Z adriana 
;
_cod_original_sg_symbol_H-M 'P 21/n'
_cod_database_code 2212126
_cod_database_fobs_code 2212126

loop_
_symmetry_equiv_pos_as_xyz
x,y,z
1/2-x,1/2+y,1/2-z
-x,-y,-z
1/2+x,1/2-y,1/2+z

loop_
_atom_site_type_symbol
_atom_site_label
_atom_site_fract_x
_atom_site_fract_y
_atom_site_fract_z
_atom_site_U_iso_or_equiv
_atom_site_adp_type
_atom_site_calc_flag
_atom_site_refinement_flags
_atom_site_occupancy
S S1 0.79552(6) 0.12532(3) 0.59327(2) 0.04953(16) Uani d . 1
O O1 0.7945(2) 0.18299(7) 0.34330(7) 0.0681(4) Uani d . 1
O O2 0.60464(19) -0.33445(7) 0.63362(6) 0.0607(3) Uani d . 1
O O3 0.58912(17) -0.39310(7) 0.50370(7) 0.0559(3) Uani d . 1
O O4 0.65983(18) -0.29731(8) 0.39584(6) 0.0609(3) Uani d . 1
N N1 0.75844(18) -0.00228(8) 0.49876(7) 0.0405(3) Uani d . 1
N N2 0.8044(3) 0.04604(10) 0.36426(8) 0.0598(5) Uani d . 1
C C1 0.7868(2) 0.08160(9) 0.51132(8) 0.0398(4) Uani d . 1
C C2 0.8073(2) 0.14209(9) 0.46089(8) 0.0397(4) Uani d . 1
C C3 0.8272(2) 0.22399(9) 0.48955(9) 0.0419(4) Uani d . 1
C C4 0.8215(2) 0.22443(9) 0.55984(9) 0.0461(4) Uani d . 1
C C5 0.8327(3) 0.29773(11) 0.60796(10) 0.0640(5) Uani d . 1
C C6 0.8517(2) 0.30258(10) 0.44868(10) 0.0534(4) Uani d . 1
C C7 0.8017(2) 0.12668(10) 0.38495(9) 0.0454(4) Uani d . 1
C C8 0.7605(3) 0.02088(10) 0.29551(9) 0.0556(5) Uani d . 1
C C9 0.5934(3) -0.01968(13) 0.28388(13) 0.0821(7) Uani d . 1
C C10 0.5457(4) -0.04441(16) 0.21793(15) 0.0973(8) Uani d . 1
C C11 0.6618(4) -0.02705(14) 0.16429(12) 0.0850(7) Uani d . 1
C C12 0.8274(3) 0.01193(12) 0.17601(10) 0.0709(6) Uani d . 1
C C13 0.8821(3) 0.03577(11) 0.24180(9) 0.0557(5) Uani d . 1
C C14 1.0684(3) 0.07440(16) 0.25384(12) 0.0818(7) Uani d . 1
C C15 0.7298(2) -0.05449(9) 0.54739(8) 0.0422(4) Uani d . 1
C C16 0.6974(2) -0.14242(9) 0.53524(8) 0.0394(4) Uani d . 1
C C17 0.6946(2) -0.17485(10) 0.46856(8) 0.0437(4) Uani d . 1
C C18 0.6636(2) -0.25902(10) 0.45855(9) 0.0444(4) Uani d . 1
C C19 0.6333(2) -0.31103(9) 0.51545(9) 0.0436(4) Uani d . 1
C C20 0.6355(2) -0.27837(10) 0.58159(9) 0.0441(4) Uani d . 1
C C21 0.6682(2) -0.19420(9) 0.59178(8) 0.0441(4) Uani d . 1
C C22 0.5863(3) -0.30381(13) 0.70125(10) 0.0746(6) Uani d . 1
C C23 0.7315(3) -0.45151(11) 0.51903(12) 0.0719(6) Uani d . 1
C C24 0.6835(3) -0.24665(12) 0.33638(10) 0.0709(6) Uani d . 1
H H2 0.8311 0.0082 0.3942 0.070 Uiso calc R 1
H H5A 0.9487 0.3263 0.6011 0.096 Uiso calc R 1
H H5B 0.8254 0.2787 0.6549 0.096 Uiso calc R 1
H H5C 0.7313 0.3351 0.5987 0.096 Uiso calc R 1
H H6A 0.8784 0.3479 0.4795 0.080 Uiso calc R 1
H H6B 0.7395 0.3143 0.4235 0.080 Uiso calc R 1
H H6C 0.9531 0.2959 0.4169 0.080 Uiso calc R 1
H H9 0.5132 -0.0303 0.3205 0.098 Uiso calc R 1
H H10 0.4347 -0.0728 0.2101 0.117 Uiso calc R 1
H H11 0.6280 -0.0418 0.1195 0.102 Uiso calc R 1
H H12 0.9058 0.0228 0.1389 0.085 Uiso calc R 1
H H14A 1.0529 0.1321 0.2655 0.123 Uiso calc R 1
H H14B 1.1420 0.0699 0.2126 0.123 Uiso calc R 1
H H14C 1.1303 0.0461 0.2911 0.123 Uiso calc R 1
H H15 0.7298 -0.0352 0.5927 0.051 Uiso calc R 1
H H17 0.7135 -0.1400 0.4308 0.052 Uiso calc R 1
H H21 0.6707 -0.1724 0.6363 0.053 Uiso calc R 1
H H22A 0.7031 -0.2811 0.7164 0.112 Uiso calc R 1
H H22B 0.5503 -0.3483 0.7315 0.112 Uiso calc R 1
H H22C 0.4928 -0.2611 0.7021 0.112 Uiso calc R 1
H H23A 0.8374 -0.4410 0.4901 0.108 Uiso calc R 1
H H23B 0.6861 -0.5068 0.5107 0.108 Uiso calc R 1
H H23C 0.7673 -0.4462 0.5666 0.108 Uiso calc R 1
H H24A 0.5808 -0.2086 0.3326 0.106 Uiso calc R 1
H H24B 0.6881 -0.2812 0.2960 0.106 Uiso calc R 1
H H24C 0.7976 -0.2158 0.3404 0.106 Uiso calc R 1

loop_
_atom_site_aniso_label
_atom_site_aniso_U_11
_atom_site_aniso_U_22
_atom_site_aniso_U_33
_atom_site_aniso_U_12
_atom_site_aniso_U_13
_atom_site_aniso_U_23
S1 0.0635(3) 0.0432(2) 0.0419(3) -0.00015(19) -0.0008(2) -0.00375(17)
O2 0.0835(9) 0.0447(7) 0.0540(8) -0.0062(6) 0.0030(6) 0.0097(6)
O3 0.0563(8) 0.0378(6) 0.0736(8) -0.0094(5) -0.0088(6) -0.0030(6)
O4 0.0825(9) 0.0511(7) 0.0490(7) -0.0115(6) 0.0029(6) -0.0101(6)
N1 0.0425(8) 0.0361(7) 0.0428(7) -0.0003(5) 0.0000(6) -0.0010(6)
N2 0.1019(14) 0.0404(8) 0.0371(8) -0.0051(8) 0.0068(8) 0.0024(7)
O1 0.1087(11) 0.0469(7) 0.0486(7) 0.0074(7) -0.0008(7) 0.0075(6)
C1 0.0389(9) 0.0387(8) 0.0419(9) 0.0028(7) 0.0002(7) -0.0036(7)
C2 0.0367(8) 0.0379(8) 0.0444(9) 0.0019(6) 0.0008(7) 0.0010(6)
C3 0.0354(9) 0.0370(8) 0.0535(10) 0.0018(6) -0.0007(7) -0.0007(7)
C4 0.0457(10) 0.0389(9) 0.0538(11) -0.0001(7) -0.0015(8) -0.0058(7)
C5 0.0774(14) 0.0508(10) 0.0637(12) 0.0001(10) -0.0024(10) -0.0146(9)
C6 0.0526(11) 0.0387(9) 0.0689(12) -0.0037(8) -0.0007(9) 0.0019(8)
C7 0.0501(10) 0.0421(9) 0.0441(9) 0.0022(7) 0.0021(8) 0.0025(7)
C8 0.0807(13) 0.0415(9) 0.0447(10) -0.0028(9) 0.0029(9) -0.0005(7)
C9 0.0963(17) 0.0772(14) 0.0727(15) -0.0281(13) 0.0142(13) -0.0148(12)
C10 0.106(2) 0.0900(18) 0.095(2) -0.0344(15) -0.0082(16) -0.0251(15)
C11 0.125(2) 0.0696(14) 0.0605(14) -0.0084(14) -0.0084(14) -0.0188(11)
C12 0.1020(18) 0.0657(13) 0.0449(11) 0.0065(12) 0.0055(11) -0.0019(9)
C13 0.0689(12) 0.0499(10) 0.0482(10) 0.0067(9) 0.0028(9) 0.0019(8)
C14 0.0685(15) 0.1103(18) 0.0666(14) -0.0001(13) 0.0085(11) 0.0086(13)
C15 0.0450(9) 0.0425(9) 0.0391(8) 0.0025(7) -0.0004(7) -0.0018(7)
C16 0.0350(8) 0.0395(8) 0.0438(9) 0.0010(6) -0.0017(7) -0.0002(7)
C17 0.0437(9) 0.0433(9) 0.0440(9) -0.0024(7) 0.0018(7) 0.0006(7)
C18 0.0418(9) 0.0445(9) 0.0470(9) -0.0034(7) -0.0008(7) -0.0068(7)
C19 0.0378(9) 0.0370(8) 0.0559(10) -0.0049(7) -0.0034(7) -0.0012(7)
C20 0.0412(9) 0.0416(9) 0.0494(10) -0.0012(7) -0.0015(7) 0.0071(7)
C21 0.0482(10) 0.0416(9) 0.0424(9) 0.0001(7) -0.0027(7) -0.0009(7)
C22 0.1130(18) 0.0618(12) 0.0491(12) 0.0035(12) 0.0041(11) 0.0120(10)
C23 0.0691(14) 0.0427(10) 0.1038(17) 0.0021(9) -0.0107(12) -0.0103(11)
C24 0.0932(16) 0.0733(13) 0.0463(11) -0.0089(11) 0.0025(10) -0.0094(10)

loop_
_atom_type_symbol
_atom_type_description
_atom_type_scat_dispersion_real
_atom_type_scat_dispersion_imag
_atom_type_scat_source
S S 0.1246 0.1234 'International Tables Vol C Tables 4.2.6.8 and 6.1.1.4'
O O 0.0106 0.0060 'International Tables Vol C Tables 4.2.6.8 and 6.1.1.4'
N N 0.0061 0.0033 'International Tables Vol C Tables 4.2.6.8 and 6.1.1.4'
H H 0.0000 0.0000 'International Tables Vol C Tables 4.2.6.8 and 6.1.1.4'
C C 0.0033 0.0016 'International Tables Vol C Tables 4.2.6.8 and 6.1.1.4'

loop_
_geom_angle_atom_site_label_1
_geom_angle_atom_site_label_2
_geom_angle_atom_site_label_3
_geom_angle
C4 S1 C1 91.96(8)
C19 O3 C23 115.77(13)
C20 O2 C22 117.99(14)
C18 O4 C24 117.48(14)
C15 N1 C1 122.27(14)
C7 N2 C8 122.82(15)
C7 N2 H2 118.6
C8 N2 H2 118.6
N1 C1 C2 125.09(14)
N1 C1 S1 124.04(12)
C2 C1 S1 110.86(12)
O3 C19 C20 121.26(15)
O3 C19 C18 118.62(15)
C20 C19 C18 119.97(14)
C21 C16 C17 120.25(15)
C21 C16 C15 118.66(14)
C17 C16 C15 121.09(14)
C1 C2 C3 112.39(15)
C1 C2 C7 125.12(14)
C3 C2 C7 122.45(14)
O2 C20 C19 115.38(14)
O2 C20 C21 124.41(16)
C19 C20 C21 120.22(15)
C4 C3 C2 112.83(14)
C4 C3 C6 121.80(15)
C2 C3 C6 125.37(16)
C18 C17 C16 119.75(15)
C18 C17 H17 120.1
C16 C17 H17 120.1
O1 C7 N2 121.28(16)
O1 C7 C2 122.12(15)
N2 C7 C2 116.59(14)
C20 C21 C16 119.84(15)
C20 C21 H21 120.1
C16 C21 H21 120.1
N1 C15 C16 123.11(15)
N1 C15 H15 118.4
C16 C15 H15 118.4
C13 C8 C9 120.51(19)
C13 C8 N2 121.01(18)
C9 C8 N2 118.39(19)
O4 C18 C17 124.64(15)
O4 C18 C19 115.40(15)
C17 C18 C19 119.96(15)
C3 C4 C5 128.38(16)
C3 C4 S1 111.94(12)
C5 C4 S1 119.68(14)
C3 C6 H6A 109.5
C3 C6 H6B 109.5
H6A C6 H6B 109.5
C3 C6 H6C 109.5
H6A C6 H6C 109.5
H6B C6 H6C 109.5
C8 C13 C12 117.88(19)
C8 C13 C14 121.46(18)
C12 C13 C14 120.65(19)
C4 C5 H5A 109.5
C4 C5 H5B 109.5
H5A C5 H5B 109.5
C4 C5 H5C 109.5
H5A C5 H5C 109.5
H5B C5 H5C 109.5
C11 C12 C13 121.7(2)
C11 C12 H12 119.2
C13 C12 H12 119.2
O4 C24 H24A 109.5
O4 C24 H24B 109.5
H24A C24 H24B 109.5
O4 C24 H24C 109.5
H24A C24 H24C 109.5
H24B C24 H24C 109.5
O2 C22 H22A 109.5
O2 C22 H22B 109.5
H22A C22 H22B 109.5
O2 C22 H22C 109.5
H22A C22 H22C 109.5
H22B C22 H22C 109.5
O3 C23 H23A 109.5
O3 C23 H23B 109.5
H23A C23 H23B 109.5
O3 C23 H23C 109.5
H23A C23 H23C 109.5
H23B C23 H23C 109.5
C10 C9 C8 120.2(2)
C10 C9 H9 119.9
C8 C9 H9 119.9
C10 C11 C12 120.2(2)
C10 C11 H11 119.9
C12 C11 H11 119.9
C11 C10 C9 119.5(2)
C11 C10 H10 120.2
C9 C10 H10 120.2
C13 C14 H14A 109.5
C13 C14 H14B 109.5
H14A C14 H14B 109.5
C13 C14 H14C 109.5
H14A C14 H14C 109.5
H14B C14 H14C 109.5

loop_
_geom_bond_atom_site_label_1
_geom_bond_atom_site_label_2
_geom_bond_distance
S1 C4 1.7287(17)
S1 C1 1.7356(16)
O3 C19 1.3748(18)
O3 C23 1.419(2)
O2 C20 1.3697(19)
O2 C22 1.405(2)
O4 C18 1.361(2)
O4 C24 1.420(2)
N1 C15 1.278(2)
N1 C1 1.3841(19)
O1 C7 1.2125(19)
N2 C7 1.356(2)
N2 C8 1.425(2)
N2 H2 0.8600
C1 C2 1.385(2)
C19 C20 1.383(2)
C19 C18 1.400(2)
C16 C21 1.391(2)
C16 C17 1.392(2)
C16 C15 1.451(2)
C2 C3 1.435(2)
C2 C7 1.491(2)
C20 C21 1.386(2)
C3 C4 1.361(2)
C3 C6 1.500(2)
C17 C18 1.384(2)
C17 H17 0.9300
C21 H21 0.9300
C15 H15 0.9300
C8 C13 1.380(3)
C8 C9 1.384(3)
C4 C5 1.503(2)
C6 H6A 0.9600
C6 H6B 0.9600
C6 H6C 0.9600
C13 C12 1.386(3)
C13 C14 1.493(3)
C5 H5A 0.9600
C5 H5B 0.9600
C5 H5C 0.9600
C12 C11 1.363(3)
C12 H12 0.9300
C24 H24A 0.9600
C24 H24B 0.9600
C24 H24C 0.9600
C22 H22A 0.9600
C22 H22B 0.9600
C22 H22C 0.9600
C23 H23A 0.9600
C23 H23B 0.9600
C23 H23C 0.9600
C9 C10 1.379(3)
C9 H9 0.9300
C11 C10 1.362(3)
C11 H11 0.9300
C10 H10 0.9300
C14 H14A 0.9600
C14 H14B 0.9600
C14 H14C 0.9600

loop_
_geom_hbond_atom_site_label_D
_geom_hbond_atom_site_label_H
_geom_hbond_atom_site_label_A
_geom_hbond_site_symmetry_A
_geom_hbond_distance_DH
_geom_hbond_distance_HA
_geom_hbond_distance_DA
_geom_hbond_angle_DHA
_geom_hbond_publ_flag
N2 H2 N1 1_555 0.86 2.10 2.737(2) 130 yes
C22 H22C O1 3_656 0.96 2.57 3.459(3) 155 yes
C23 H23B O3 3_646 0.96 2.56 3.424(3) 150 yes

loop_
_geom_torsion_atom_site_label_1
_geom_torsion_atom_site_label_2
_geom_torsion_atom_site_label_3
_geom_torsion_atom_site_label_4
_geom_torsion
C15 N1 C1 C2 -175.81(16)
C15 N1 C1 S1 2.4(2)
C4 S1 C1 N1 -177.28(14)
C4 S1 C1 C2 1.18(13)
C23 O3 C19 C20 -76.9(2)
C23 O3 C19 C18 107.54(19)
N1 C1 C2 C3 177.59(14)
S1 C1 C2 C3 -0.85(17)
N1 C1 C2 C7 0.1(3)
S1 C1 C2 C7 -178.31(13)
C22 O2 C20 C19 -173.62(16)
C22 O2 C20 C21 6.7(3)
O3 C19 C20 O2 4.6(2)
C18 C19 C20 O2 -179.82(14)
O3 C19 C20 C21 -175.65(15)
C18 C19 C20 C21 -0.1(3)
C1 C2 C3 C4 -0.1(2)
C7 C2 C3 C4 177.47(15)
C1 C2 C3 C6 179.93(15)
C7 C2 C3 C6 -2.5(2)
C21 C16 C17 C18 -0.5(2)
C15 C16 C17 C18 179.84(15)
C8 N2 C7 O1 -13.5(3)
C8 N2 C7 C2 166.32(17)
C1 C2 C7 O1 169.57(17)
C3 C2 C7 O1 -7.6(3)
C1 C2 C7 N2 -10.3(2)
C3 C2 C7 N2 172.52(16)
O2 C20 C21 C16 -179.87(15)
C19 C20 C21 C16 0.4(2)
C17 C16 C21 C20 -0.1(2)
C15 C16 C21 C20 179.54(15)
C1 N1 C15 C16 179.18(14)
C21 C16 C15 N1 179.80(15)
C17 C16 C15 N1 -0.5(2)
C7 N2 C8 C13 72.7(3)
C7 N2 C8 C9 -107.9(2)
C24 O4 C18 C17 -2.0(3)
C24 O4 C18 C19 177.84(16)
C16 C17 C18 O4 -179.32(15)
C16 C17 C18 C19 0.8(2)
O3 C19 C18 O4 -4.7(2)
C20 C19 C18 O4 179.60(14)
O3 C19 C18 C17 175.14(14)
C20 C19 C18 C17 -0.5(2)
C2 C3 C4 C5 -178.40(16)
C6 C3 C4 C5 1.6(3)
C2 C3 C4 S1 0.96(19)
C6 C3 C4 S1 -179.04(12)
C1 S1 C4 C3 -1.23(14)
C1 S1 C4 C5 178.19(15)
C9 C8 C13 C12 2.7(3)
N2 C8 C13 C12 -177.90(17)
C9 C8 C13 C14 -176.0(2)
N2 C8 C13 C14 3.4(3)
C8 C13 C12 C11 -1.8(3)
C14 C13 C12 C11 177.0(2)
C13 C8 C9 C10 -1.1(3)
N2 C8 C9 C10 179.5(2)
C13 C12 C11 C10 -0.8(4)
C12 C11 C10 C9 2.4(4)
C8 C9 C10 C11 -1.5(4)

loop_
_cod_related_entry_id
_cod_related_entry_database
_cod_related_entry_code
1 ChemSpider 30655154
